data_2107497
loop_
_publ_author_name
'Davarc\?i, Derya'
'G\"ur, R\"u\,st\"u'
'Be\,sli, Serap'
'\,Senkuytu, Elif'
'Zorlu, Yunus'

_publ_section_title
;
 Silver(I) coordination polymers assembled from flexible
 cyclotriphosphazene ligand: structures, topologies and investigation of
 the counteranion effects
;
_journal_issue 3
_journal_name_full 'Acta Crystallographica Section B'
_journal_page_first 344
_journal_page_last 356
_journal_paper_doi 10.1107/S2052520616002663
_journal_volume 72
_journal_year 2016
_chemical_formula_moiety 'C32 H27 Ag2 N10 O6 P3, 2(F6 P)'
_chemical_formula_sum 'C32 H27 Ag2 F12 N10 O6 P5'
_chemical_formula_weight 1246.23
_chemical_name_common 'trimer silver complex'
_space_group_crystal_system triclinic
_space_group_IT_number 2
_space_group_name_Hall '-P 1'
_space_group_name_H-M_alt 'P -1'
_symmetry_space_group_name_Hall '-P 1'
_symmetry_space_group_name_H-M 'P -1'
_atom_sites_solution_hydrogens geom
_atom_sites_solution_primary direct
_atom_sites_solution_secondary difmap
_audit_creation_method SHELXL-97
_cell_angle_alpha 77.6800(10)
_cell_angle_beta 68.3550(10)
_cell_angle_gamma 87.3190(10)
_cell_formula_units_Z 2
_cell_length_a 12.6372(4)
_cell_length_b 12.9850(4)
_cell_length_c 14.7076(4)
_cell_measurement_reflns_used 128
_cell_measurement_temperature 150(2)
_cell_measurement_theta_max 28.9219
_cell_measurement_theta_min 6.3270
_cell_volume 2190.24(12)
_computing_cell_refinement 'APEX2 (Bruker AXS)'
_computing_data_collection 'APEX2 (Bruker AXS)'
_computing_data_reduction 'SAINT (Bruker AXS, 2009)'
_computing_molecular_graphics 'MERCURY (Macrae et al., 2006)'
_computing_publication_material 'PLATON V1.16 (Spek, 2009), SHELXTL V6.14 (Bruker AXS)'
_computing_structure_refinement 'SHELXTL V6.14 (Bruker AXS)'
_computing_structure_solution 'SHELXTL V6.14 (Bruker AXS)'
_diffrn_ambient_temperature 150(2)
_diffrn_detector_area_resol_mean 8.3333
_diffrn_measured_fraction_theta_full 1.000
_diffrn_measured_fraction_theta_max 1.000
_diffrn_measurement_device_type 'Bruker APEX II Quazar three-circle diffractometer'
_diffrn_measurement_method '\f and \w scans'
_diffrn_radiation_monochromator 'multilayer quazar mirrors'
_diffrn_radiation_source 'microfocus sealed tube'
_diffrn_radiation_type MoK\a
_diffrn_radiation_wavelength 0.71073
_diffrn_reflns_av_R_equivalents 0.0469
_diffrn_reflns_av_sigmaI/netI 0.0334
_diffrn_reflns_limit_h_max 15
_diffrn_reflns_limit_h_min -15
_diffrn_reflns_limit_k_max 14
_diffrn_reflns_limit_k_min -15
_diffrn_reflns_limit_l_max 16
_diffrn_reflns_limit_l_min -17
_diffrn_reflns_number 32889
_diffrn_reflns_theta_full 25.00
_diffrn_reflns_theta_max 25.00
_diffrn_reflns_theta_min 1.52
_exptl_absorpt_coefficient_mu 1.184
_exptl_absorpt_correction_T_max 0.9133
_exptl_absorpt_correction_T_min 0.6501
_exptl_absorpt_correction_type multi-scan
_exptl_absorpt_process_details 'SADABS (Bruker AXS)'
_exptl_crystal_colour 'clear colourless'
_exptl_crystal_density_diffrn 1.890
_exptl_crystal_density_method 'not measured'
_exptl_crystal_description plate
_exptl_crystal_F_000 1228
_exptl_crystal_size_max 0.40
_exptl_crystal_size_mid 0.24
_exptl_crystal_size_min 0.08
_refine_diff_density_max 1.366
_refine_diff_density_min -0.806
_refine_ls_extinction_method none
_refine_ls_goodness_of_fit_ref 1.013
_refine_ls_hydrogen_treatment constr
_refine_ls_matrix_type full
_refine_ls_number_parameters 605
_refine_ls_number_reflns 7707
_refine_ls_number_restraints 0
_refine_ls_restrained_S_all 1.013
_refine_ls_R_factor_all 0.0408
_refine_ls_R_factor_gt 0.0380
_refine_ls_shift/su_max 0.002
_refine_ls_shift/su_mean 0.000
_refine_ls_structure_factor_coef Fsqd
_refine_ls_weighting_details 'calc w=1/[\s^2^(Fo^2^)+(0.0431P)^2^+6.3238P] where P=(Fo^2^+2Fc^2^)/3'
_refine_ls_weighting_scheme calc
_refine_ls_wR_factor_gt 0.0969
_refine_ls_wR_factor_ref 0.0987
_reflns_number_gt 7107
_reflns_number_total 7707
_reflns_threshold_expression >2sigma(I)
_cod_data_source_file xk5028sup1.cif
_cod_data_source_block CCDC1422432
_cod_depositor_comments 'Adding full bibliography for 2107497--2107503.cif.'
_cod_original_cell_volume 2190.24(11)
_cod_database_code 2107497
_cod_database_fobs_code 2107497

loop_
_symmetry_equiv_pos_as_xyz
'x, y, z'
'-x, -y, -z'

loop_
_atom_site_type_symbol
_atom_site_label
_atom_site_fract_x
_atom_site_fract_y
_atom_site_fract_z
_atom_site_U_iso_or_equiv
_atom_site_adp_type
_atom_site_calc_flag
_atom_site_refinement_flags
_atom_site_occupancy
_atom_site_symmetry_multiplicity
Ag Ag1 0.70364(2) 0.36935(3) 0.70554(2) 0.03503(10) Uani d . 1 1
Ag Ag2 0.66611(3) 0.15202(2) 0.34833(2) 0.03458(10) Uani d . 1 1
C C1 -0.1552(3) 0.2756(3) 0.8475(3) 0.0225(7) Uani d . 1 1
H H1 -0.1161 0.2449 0.7915 0.027 Uiso calc R 1 1
C C2 -0.1364(3) 0.2392(3) 0.9352(3) 0.0188(7) Uani d . 1 1
C C3 -0.1933(3) 0.2803(3) 1.0186(3) 0.0236(7) Uani d . 1 1
H H3 -0.1814 0.2551 1.0795 0.028 Uiso calc R 1 1
C C4 -0.2683(3) 0.3596(3) 1.0103(3) 0.0276(8) Uani d . 1 1
H H4 -0.3094 0.3904 1.0658 0.033 Uiso calc R 1 1
C C5 -0.2824(3) 0.3932(3) 0.9200(3) 0.0291(8) Uani d . 1 1
H H5 -0.3341 0.4477 0.9148 0.035 Uiso calc R 1 1
C C6 0.2270(3) -0.0206(3) 0.8157(3) 0.0214(7) Uani d . 1 1
H H6 0.1705 -0.0164 0.7869 0.026 Uiso calc R 1 1
C C7 0.2085(3) 0.0251(2) 0.8963(2) 0.0192(7) Uani d . 1 1
C C8 0.2873(3) 0.0196(3) 0.9410(3) 0.0269(8) Uani d . 1 1
H H8 0.2740 0.0489 0.9981 0.032 Uiso calc R 1 1
C C9 0.3872(3) -0.0306(3) 0.8992(3) 0.0331(9) Uani d . 1 1
H H9 0.4452 -0.0345 0.9262 0.040 Uiso calc R 1 1
C C10 0.4023(3) -0.0747(3) 0.8184(3) 0.0307(8) Uani d . 1 1
H H10 0.4712 -0.1091 0.7909 0.037 Uiso calc R 1 1
C C11 0.1668(3) 0.6308(3) 0.7795(3) 0.0227(7) Uani d . 1 1
H H11 0.2375 0.5981 0.7721 0.027 Uiso calc R 1 1
C C12 0.0666(3) 0.5728(3) 0.8380(2) 0.0198(7) Uani d . 1 1
C C13 -0.0370(3) 0.6177(3) 0.8485(3) 0.0277(8) Uani d . 1 1
H H13 -0.1064 0.5789 0.8883 0.033 Uiso calc R 1 1
C C14 -0.0365(3) 0.7210(3) 0.7991(3) 0.0348(9) Uani d . 1 1
H H14 -0.1061 0.7545 0.8035 0.042 Uiso calc R 1 1
C C15 0.0663(3) 0.7749(3) 0.7434(3) 0.0307(8) Uani d . 1 1
H H15 0.0656 0.8463 0.7107 0.037 Uiso calc R 1 1
C C16 0.1743(3) 0.4877(3) 0.5017(3) 0.0224(7) Uani d . 1 1
H H16 0.2291 0.4394 0.4736 0.027 Uiso calc R 1 1
C C17 0.0910(3) 0.4543(3) 0.5941(2) 0.0187(7) Uani d . 1 1
C C18 0.0083(3) 0.5214(3) 0.6353(3) 0.0242(7) Uani d . 1 1
H H18 -0.0514 0.4980 0.6982 0.029 Uiso calc R 1 1
C C19 0.0148(3) 0.6236(3) 0.5826(3) 0.0302(8) Uani d . 1 1
H H19 -0.0402 0.6725 0.6089 0.036 Uiso calc R 1 1
C C20 0.1020(3) 0.6543(3) 0.4909(3) 0.0273(8) Uani d . 1 1
H H20 0.1070 0.7255 0.4557 0.033 Uiso calc R 1 1
C C21 0.5211(3) 0.2455(3) 0.9026(3) 0.0255(8) Uani d . 1 1
H H21 0.5848 0.2040 0.9035 0.031 Uiso calc R 1 1
C C22 0.4213(3) 0.2258(3) 0.9850(3) 0.0284(8) Uani d . 1 1
H H22 0.4172 0.1728 1.0420 0.034 Uiso calc R 1 1
C C23 0.3276(3) 0.2838(3) 0.9841(3) 0.0274(8) Uani d . 1 1
H H23 0.2575 0.2717 1.0398 0.033 Uiso calc R 1 1
C C24 0.3389(3) 0.3598(3) 0.8998(3) 0.0197(7) Uani d . 1 1
C C25 0.4410(3) 0.3773(3) 0.8199(3) 0.0224(7) Uani d . 1 1
H H25 0.4470 0.4306 0.7627 0.027 Uiso calc R 1 1
C C26 0.5778(3) 0.1458(3) 0.5760(3) 0.0284(8) Uani d . 1 1
H H26 0.6496 0.1147 0.5667 0.034 Uiso calc R 1 1
C C27 0.5120(3) 0.1623(3) 0.6693(3) 0.0253(7) Uani d . 1 1
H H27 0.5383 0.1426 0.7232 0.030 Uiso calc R 1 1
C C28 0.4069(3) 0.2078(3) 0.6844(3) 0.0212(7) Uani d . 1 1
H H28 0.3598 0.2204 0.7481 0.025 Uiso calc R 1 1
C C29 0.3738(3) 0.2340(2) 0.6033(2) 0.0181(7) Uani d . 1 1
C C30 0.4438(3) 0.2149(3) 0.5117(3) 0.0250(7) Uani d . 1 1
H H30 0.4191 0.2330 0.4568 0.030 Uiso calc R 1 1
C C31 0.8287(4) -0.0526(3) 0.4471(3) 0.0346(9) Uani d . 1 1
C C32 0.8946(4) -0.1332(4) 0.4837(4) 0.0478(11) Uani d . 1 1
H H32A 0.9195 -0.1828 0.4388 0.072 Uiso calc R 1 1
H H32B 0.8477 -0.1711 0.5510 0.072 Uiso calc R 1 1
H H32C 0.9615 -0.1003 0.4861 0.072 Uiso calc R 1 1
F F1 0.5003(4) 0.6975(4) 0.7383(3) 0.1052(16) Uani d . 1 1
F F2 0.7307(3) 0.6029(4) 0.7527(3) 0.127(2) Uani d . 1 1
F F3 0.6111(3) 0.5734(2) 0.6814(2) 0.0700(9) Uani d . 1 1
F F4 0.5460(2) 0.5713(2) 0.8461(2) 0.0613(8) Uani d . 1 1
F F5 0.6216(7) 0.7316(4) 0.8102(4) 0.170(3) Uani d . 1 1
F F6 0.6880(4) 0.7311(3) 0.6460(3) 0.1099(17) Uani d . 1 1
F F7 0.6925(4) 0.0607(4) 0.8354(3) 0.1185(18) Uani d . 1 1
F F8 0.8831(3) -0.0315(4) 0.6694(3) 0.0969(13) Uani d . 1 1
F F9 0.7727(3) -0.0938(2) 0.8238(2) 0.0691(9) Uani d . 1 1
F F10 0.6949(3) -0.0154(3) 0.7133(4) 0.0954(14) Uani d . 1 1
F F11 0.7969(4) 0.1306(3) 0.6822(3) 0.1082(15) Uani d . 1 1
F F12 0.8802(4) 0.0505(3) 0.7849(4) 0.1188(19) Uani d . 1 1
N N1 0.1026(2) 0.2736(2) 0.93085(19) 0.0173(6) Uani d . 1 1
N N2 0.2056(2) 0.3897(2) 0.7441(2) 0.0175(6) Uani d . 1 1
N N3 0.1135(2) 0.1958(2) 0.7721(2) 0.0175(6) Uani d . 1 1
N N4 -0.2265(2) 0.3526(3) 0.8390(2) 0.0285(7) Uani d . 1 1
N N5 0.3229(2) -0.0709(2) 0.7770(2) 0.0253(6) Uani d . 1 1
N N6 0.5450(3) 0.1718(3) 0.4976(2) 0.0277(7) Uani d . 1 1
N N7 0.1799(2) 0.5873(2) 0.4500(2) 0.0251(6) Uani d . 1 1
N N8 0.1669(3) 0.7310(2) 0.7333(2) 0.0251(6) Uani d . 1 1
N N9 0.5321(2) 0.3208(2) 0.8210(2) 0.0248(6) Uani d . 1 1
N N10 0.7780(4) 0.0104(3) 0.4170(3) 0.0508(10) Uani d . 1 1
O O1 0.24810(19) 0.42395(17) 0.89527(17) 0.0199(5) Uani d . 1 1
O O2 0.06235(19) 0.46913(18) 0.89021(17) 0.0206(5) Uani d . 1 1
O O3 0.10442(19) 0.07092(18) 0.93818(17) 0.0214(5) Uani d . 1 1
O O4 -0.06339(18) 0.15625(17) 0.94144(17) 0.0199(5) Uani d . 1 1
O O5 0.27246(18) 0.28164(18) 0.60444(16) 0.0198(5) Uani d . 1 1
O O6 0.08385(18) 0.34899(17) 0.64455(16) 0.0183(5) Uani d . 1 1
P P1 0.15470(7) 0.38271(6) 0.86127(6) 0.01496(17) Uani d . 1 1
P P2 0.16905(7) 0.30287(6) 0.69935(6) 0.01487(17) Uani d . 1 1
P P3 0.06979(7) 0.18092(6) 0.88994(6) 0.01538(17) Uani d . 1 1
P P4 0.61491(12) 0.65333(9) 0.74735(9) 0.0466(3) Uani d . 1 1
P P5 0.78766(9) 0.01775(8) 0.74983(8) 0.0325(2) Uani d . 1 1

loop_
_atom_site_aniso_label
_atom_site_aniso_U_11
_atom_site_aniso_U_22
_atom_site_aniso_U_33
_atom_site_aniso_U_12
_atom_site_aniso_U_13
_atom_site_aniso_U_23
Ag1 0.02111(16) 0.0480(2) 0.02274(16) 0.00383(12) 0.00044(12) 0.00413(13)
Ag2 0.03466(18) 0.03822(18) 0.02299(16) 0.01460(13) 0.00018(13) -0.01252(13)
C1 0.0127(16) 0.0328(19) 0.0201(17) 0.0014(13) -0.0028(13) -0.0079(14)
C2 0.0134(15) 0.0178(16) 0.0231(17) -0.0021(12) -0.0041(13) -0.0041(13)
C3 0.0229(18) 0.0262(18) 0.0207(17) 0.0020(14) -0.0059(14) -0.0068(14)
C4 0.0240(18) 0.0273(19) 0.032(2) 0.0052(15) -0.0068(16) -0.0143(16)
C5 0.0195(18) 0.0297(19) 0.038(2) 0.0061(15) -0.0115(16) -0.0062(16)
C6 0.0195(17) 0.0184(16) 0.0235(18) 0.0019(13) -0.0059(14) -0.0022(13)
C7 0.0178(16) 0.0148(15) 0.0187(16) 0.0046(12) -0.0008(13) -0.0022(13)
C8 0.032(2) 0.0234(18) 0.0274(19) 0.0064(15) -0.0136(16) -0.0052(15)
C9 0.029(2) 0.033(2) 0.042(2) 0.0091(16) -0.0191(18) -0.0081(18)
C10 0.0222(18) 0.0263(19) 0.039(2) 0.0096(15) -0.0073(16) -0.0068(16)
C11 0.0212(17) 0.0219(17) 0.0269(18) 0.0067(13) -0.0103(15) -0.0083(14)
C12 0.0263(18) 0.0172(16) 0.0187(17) 0.0070(13) -0.0092(14) -0.0089(13)
C13 0.0210(18) 0.0298(19) 0.0253(19) 0.0099(15) -0.0011(15) -0.0065(15)
C14 0.028(2) 0.033(2) 0.034(2) 0.0181(16) -0.0045(17) -0.0041(17)
C15 0.037(2) 0.0226(18) 0.029(2) 0.0124(16) -0.0093(17) -0.0054(15)
C16 0.0193(17) 0.0269(18) 0.0201(17) 0.0071(14) -0.0066(14) -0.0056(14)
C17 0.0189(16) 0.0234(17) 0.0176(16) 0.0030(13) -0.0108(14) -0.0052(13)
C18 0.0214(17) 0.0314(19) 0.0159(17) 0.0065(14) -0.0033(14) -0.0046(14)
C19 0.034(2) 0.031(2) 0.0239(19) 0.0142(16) -0.0088(16) -0.0075(15)
C20 0.031(2) 0.0243(18) 0.0255(19) 0.0056(15) -0.0120(16) -0.0017(15)
C21 0.0220(18) 0.0261(18) 0.030(2) 0.0049(14) -0.0119(16) -0.0064(15)
C22 0.0256(19) 0.031(2) 0.0224(18) 0.0040(15) -0.0063(15) 0.0026(15)
C23 0.0234(18) 0.034(2) 0.0195(18) 0.0039(15) -0.0041(15) -0.0025(15)
C24 0.0190(16) 0.0222(17) 0.0234(17) 0.0038(13) -0.0109(14) -0.0111(14)
C25 0.0204(17) 0.0257(18) 0.0231(18) -0.0023(14) -0.0107(14) -0.0036(14)
C26 0.0193(18) 0.035(2) 0.029(2) 0.0111(15) -0.0061(15) -0.0099(16)
C27 0.0246(18) 0.0306(19) 0.0228(18) 0.0071(15) -0.0109(15) -0.0078(15)
C28 0.0213(17) 0.0235(17) 0.0176(17) 0.0032(13) -0.0041(14) -0.0084(14)
C29 0.0156(16) 0.0174(16) 0.0196(17) 0.0035(12) -0.0044(13) -0.0046(13)
C30 0.0234(18) 0.035(2) 0.0164(17) 0.0083(15) -0.0064(14) -0.0079(14)
C31 0.036(2) 0.032(2) 0.030(2) 0.0084(18) -0.0067(18) -0.0058(17)
C32 0.053(3) 0.036(2) 0.060(3) 0.014(2) -0.031(2) -0.007(2)
F1 0.130(3) 0.134(3) 0.051(2) 0.093(3) -0.037(2) -0.028(2)
F2 0.057(2) 0.178(5) 0.111(3) -0.023(3) -0.040(2) 0.067(3)
F3 0.080(2) 0.0592(19) 0.0559(19) 0.0076(16) 0.0026(16) -0.0313(15)
F4 0.0532(17) 0.072(2) 0.0435(16) 0.0108(14) -0.0106(13) 0.0048(14)
F5 0.383(10) 0.077(3) 0.116(4) -0.019(4) -0.160(6) -0.028(3)
F6 0.153(4) 0.097(3) 0.087(3) -0.073(3) -0.082(3) 0.049(2)
F7 0.131(4) 0.111(3) 0.073(3) 0.080(3) 0.003(2) -0.026(2)
F8 0.090(3) 0.120(3) 0.054(2) 0.019(2) 0.0109(19) -0.035(2)
F9 0.065(2) 0.0518(17) 0.067(2) 0.0171(15) -0.0120(16) 0.0107(15)
F10 0.096(3) 0.067(2) 0.165(4) 0.0062(19) -0.101(3) -0.017(2)
F11 0.147(4) 0.055(2) 0.116(3) -0.025(2) -0.069(3) 0.040(2)
F12 0.125(4) 0.081(3) 0.229(6) 0.022(2) -0.138(4) -0.069(3)
N1 0.0177(13) 0.0195(14) 0.0131(13) 0.0019(11) -0.0034(11) -0.0050(11)
N2 0.0147(13) 0.0187(14) 0.0169(14) -0.0002(10) -0.0033(11) -0.0035(11)
N3 0.0196(14) 0.0166(13) 0.0165(14) 0.0029(11) -0.0052(11) -0.0072(11)
N4 0.0185(15) 0.0404(18) 0.0268(17) 0.0044(13) -0.0098(13) -0.0054(14)
N5 0.0224(15) 0.0212(15) 0.0279(16) 0.0052(12) -0.0024(13) -0.0093(12)
N6 0.0224(15) 0.0386(18) 0.0204(15) 0.0114(13) -0.0035(13) -0.0126(13)
N7 0.0215(15) 0.0311(16) 0.0176(15) 0.0018(12) -0.0047(12) 0.0009(12)
N8 0.0286(16) 0.0215(15) 0.0246(16) 0.0048(12) -0.0089(13) -0.0062(12)
N9 0.0176(14) 0.0333(17) 0.0224(15) 0.0001(12) -0.0070(12) -0.0038(13)
N10 0.052(2) 0.050(2) 0.039(2) 0.021(2) -0.0099(19) -0.0012(18)
O1 0.0194(12) 0.0184(11) 0.0264(13) 0.0044(9) -0.0116(10) -0.0089(10)
O2 0.0177(11) 0.0197(12) 0.0212(12) 0.0055(9) -0.0030(10) -0.0060(9)
O3 0.0210(12) 0.0182(11) 0.0173(12) 0.0053(9) 0.0000(9) -0.0014(9)
O4 0.0150(11) 0.0175(11) 0.0232(12) 0.0014(9) -0.0034(10) -0.0029(9)
O5 0.0153(11) 0.0274(12) 0.0142(11) 0.0061(9) -0.0025(9) -0.0055(9)
O6 0.0159(11) 0.0199(11) 0.0186(12) 0.0018(9) -0.0068(9) -0.0028(9)
P1 0.0136(4) 0.0157(4) 0.0157(4) 0.0030(3) -0.0046(3) -0.0054(3)
P2 0.0135(4) 0.0170(4) 0.0128(4) 0.0031(3) -0.0028(3) -0.0044(3)
P3 0.0144(4) 0.0143(4) 0.0144(4) 0.0025(3) -0.0017(3) -0.0037(3)
P4 0.0748(9) 0.0301(6) 0.0391(7) 0.0015(5) -0.0279(6) -0.0033(5)
P5 0.0317(5) 0.0316(5) 0.0330(6) 0.0031(4) -0.0112(4) -0.0057(4)

loop_
_atom_type_symbol
_atom_type_description
_atom_type_scat_dispersion_real
_atom_type_scat_dispersion_imag
_atom_type_scat_source
C C 0.0033 0.0016 'International Tables Vol C Tables 4.2.6.8 and 6.1.1.4'
H H 0.0000 0.0000 'International Tables Vol C Tables 4.2.6.8 and 6.1.1.4'
N N 0.0061 0.0033 'International Tables Vol C Tables 4.2.6.8 and 6.1.1.4'
O O 0.0106 0.0060 'International Tables Vol C Tables 4.2.6.8 and 6.1.1.4'
F F 0.0171 0.0103 'International Tables Vol C Tables 4.2.6.8 and 6.1.1.4'
P P 0.1023 0.0942 'International Tables Vol C Tables 4.2.6.8 and 6.1.1.4'
Ag Ag -0.8971 1.1015 'International Tables Vol C Tables 4.2.6.8 and 6.1.1.4'

loop_
_geom_angle_atom_site_label_1
_geom_angle_atom_site_label_2
_geom_angle_atom_site_label_3
_geom_angle_site_symmetry_1
_geom_angle_site_symmetry_3
_geom_angle
N7 Ag1 N9 2_666 . 151.70(11)
N7 Ag1 N4 2_666 1_655 120.33(11)
N9 Ag1 N4 . 1_655 87.91(10)
N6 Ag2 N5 . 2_656 140.42(11)
N6 Ag2 N8 . 2_666 117.99(11)
N5 Ag2 N8 2_656 2_666 100.61(10)
N6 Ag2 N10 . . 95.13(12)
N5 Ag2 N10 2_656 . 92.23(12)
N8 Ag2 N10 2_666 . 91.34(12)
N4 C1 C2 . . 121.9(3)
N4 C1 H1 . . 119.1
C2 C1 H1 . . 119.1
C1 C2 C3 . . 120.7(3)
C1 C2 O4 . . 119.8(3)
C3 C2 O4 . . 119.4(3)
C2 C3 C4 . . 117.6(3)
C2 C3 H3 . . 121.2
C4 C3 H3 . . 121.2
C5 C4 C3 . . 118.8(3)
C5 C4 H4 . . 120.6
C3 C4 H4 . . 120.6
N4 C5 C4 . . 123.1(3)
N4 C5 H5 . . 118.4
C4 C5 H5 . . 118.4
N5 C6 C7 . . 121.5(3)
N5 C6 H6 . . 119.3
C7 C6 H6 . . 119.3
C8 C7 C6 . . 121.1(3)
C8 C7 O3 . . 119.2(3)
C6 C7 O3 . . 119.6(3)
C7 C8 C9 . . 117.0(3)
C7 C8 H8 . . 121.5
C9 C8 H8 . . 121.5
C10 C9 C8 . . 120.0(3)
C10 C9 H9 . . 120.0
C8 C9 H9 . . 120.0
N5 C10 C9 . . 122.3(3)
N5 C10 H10 . . 118.9
C9 C10 H10 . . 118.9
N8 C11 C12 . . 121.9(3)
N8 C11 H11 . . 119.0
C12 C11 H11 . . 119.0
C13 C12 C11 . . 120.2(3)
C13 C12 O2 . . 115.9(3)
C11 C12 O2 . . 123.9(3)
C12 C13 C14 . . 117.7(3)
C12 C13 H13 . . 121.1
C14 C13 H13 . . 121.1
C15 C14 C13 . . 119.3(3)
C15 C14 H14 . . 120.4
C13 C14 H14 . . 120.4
N8 C15 C14 . . 122.9(3)
N8 C15 H15 . . 118.6
C14 C15 H15 . . 118.6
N7 C16 C17 . . 121.3(3)
N7 C16 H16 . . 119.3
C17 C16 H16 . . 119.3
C16 C17 C18 . . 120.7(3)
C16 C17 O6 . . 120.3(3)
C18 C17 O6 . . 118.9(3)
C19 C18 C17 . . 117.8(3)
C19 C18 H18 . . 121.1
C17 C18 H18 . . 121.1
C18 C19 C20 . . 119.4(3)
C18 C19 H19 . . 120.3
C20 C19 H19 . . 120.3
N7 C20 C19 . . 122.2(3)
N7 C20 H20 . . 118.9
C19 C20 H20 . . 118.9
N9 C21 C22 . . 122.8(3)
N9 C21 H21 . . 118.6
C22 C21 H21 . . 118.6
C23 C22 C21 . . 119.3(3)
C23 C22 H22 . . 120.4
C21 C22 H22 . . 120.4
C24 C23 C22 . . 117.7(3)
C24 C23 H23 . . 121.1
C22 C23 H23 . . 121.1
C25 C24 C23 . . 120.7(3)
C25 C24 O1 . . 118.6(3)
C23 C24 O1 . . 120.6(3)
N9 C25 C24 . . 121.4(3)
N9 C25 H25 . . 119.3
C24 C25 H25 . . 119.3
N6 C26 C27 . . 122.7(3)
N6 C26 H26 . . 118.7
C27 C26 H26 . . 118.7
C26 C27 C28 . . 119.6(3)
C26 C27 H27 . . 120.2
C28 C27 H27 . . 120.2
C29 C28 C27 . . 117.2(3)
C29 C28 H28 . . 121.4
C27 C28 H28 . . 121.4
C28 C29 C30 . . 120.2(3)
C28 C29 O5 . . 125.0(3)
C30 C29 O5 . . 114.8(3)
N6 C30 C29 . . 122.2(3)
N6 C30 H30 . . 118.9
C29 C30 H30 . . 118.9
N10 C31 C32 . . 179.0(5)
C31 C32 H32A . . 109.5
C31 C32 H32B . . 109.5
H32A C32 H32B . . 109.5
C31 C32 H32C . . 109.5
H32A C32 H32C . . 109.5
H32B C32 H32C . . 109.5
P1 N1 P3 . . 122.44(17)
P2 N2 P1 . . 119.57(17)
P2 N3 P3 . . 122.29(17)
C1 N4 C5 . . 117.9(3)
C1 N4 Ag1 . 1_455 117.6(2)
C5 N4 Ag1 . 1_455 121.1(2)
C6 N5 C10 . . 118.2(3)
C6 N5 Ag2 . 2_656 116.8(2)
C10 N5 Ag2 . 2_656 124.9(2)
C30 N6 C26 . . 118.1(3)
C30 N6 Ag2 . . 123.1(2)
C26 N6 Ag2 . . 118.6(2)
C20 N7 C16 . . 118.5(3)
C20 N7 Ag1 . 2_666 120.8(2)
C16 N7 Ag1 . 2_666 120.0(2)
C11 N8 C15 . . 118.0(3)
C11 N8 Ag2 . 2_666 124.8(2)
C15 N8 Ag2 . 2_666 116.6(2)
C25 N9 C21 . . 118.1(3)
C25 N9 Ag1 . . 120.8(2)
C21 N9 Ag1 . . 120.1(2)
C31 N10 Ag2 . . 179.5(4)
C24 O1 P1 . . 119.08(19)
C12 O2 P1 . . 126.9(2)
C7 O3 P3 . . 124.1(2)
C2 O4 P3 . . 118.23(19)
C29 O5 P2 . . 127.1(2)
C17 O6 P2 . . 122.26(19)
N1 P1 N2 . . 117.77(14)
N1 P1 O2 . . 108.03(13)
N2 P1 O2 . . 111.35(14)
N1 P1 O1 . . 109.39(13)
N2 P1 O1 . . 109.72(14)
O2 P1 O1 . . 98.93(12)
N3 P2 N2 . . 118.27(14)
N3 P2 O5 . . 110.56(13)
N2 P2 O5 . . 109.97(13)
N3 P2 O6 . . 106.92(13)
N2 P2 O6 . . 111.01(13)
O5 P2 O6 . . 98.22(12)
O3 P3 N3 . . 110.58(13)
O3 P3 O4 . . 95.37(12)
N3 P3 O4 . . 112.18(14)
O3 P3 N1 . . 111.36(14)
N3 P3 N1 . . 116.16(14)
O4 P3 N1 . . 109.29(13)
F5 P4 F1 . . 93.4(3)
F5 P4 F3 . . 178.7(4)
F1 P4 F3 . . 87.6(2)
F5 P4 F4 . . 90.1(3)
F1 P4 F4 . . 90.5(2)
F3 P4 F4 . . 90.74(18)
F5 P4 F6 . . 91.9(3)
F1 P4 F6 . . 91.5(2)
F3 P4 F6 . . 87.2(2)
F4 P4 F6 . . 177.1(3)
F5 P4 F2 . . 90.3(4)
F1 P4 F2 . . 176.3(3)
F3 P4 F2 . . 88.7(3)
F4 P4 F2 . . 89.33(18)
F6 P4 F2 . . 88.6(2)
F12 P5 F10 . . 179.5(3)
F12 P5 F8 . . 88.6(3)
F10 P5 F8 . . 90.9(3)
F12 P5 F11 . . 90.2(3)
F10 P5 F11 . . 89.7(2)
F8 P5 F11 . . 96.2(3)
F12 P5 F7 . . 90.6(3)
F10 P5 F7 . . 89.9(3)
F8 P5 F7 . . 176.4(2)
F11 P5 F7 . . 87.3(3)
F12 P5 F9 . . 89.7(2)
F10 P5 F9 . . 90.5(2)
F8 P5 F9 . . 87.2(2)
F11 P5 F9 . . 176.5(2)
F7 P5 F9 . . 89.2(2)

loop_
_geom_bond_atom_site_label_1
_geom_bond_atom_site_label_2
_geom_bond_site_symmetry_2
_geom_bond_distance
Ag1 N7 2_666 2.182(3)
Ag1 N9 . 2.222(3)
Ag1 N4 1_655 2.400(3)
Ag2 N6 . 2.226(3)
Ag2 N5 2_656 2.270(3)
Ag2 N8 2_666 2.419(3)
Ag2 N10 . 2.534(4)
C1 N4 . 1.331(5)
C1 C2 . 1.378(5)
C1 H1 . 0.9500
C2 C3 . 1.378(5)
C2 O4 . 1.395(4)
C3 C4 . 1.384(5)
C3 H3 . 0.9500
C4 C5 . 1.381(5)
C4 H4 . 0.9500
C5 N4 . 1.345(5)
C5 H5 . 0.9500
C6 N5 . 1.340(4)
C6 C7 . 1.378(5)
C6 H6 . 0.9500
C7 C8 . 1.374(5)
C7 O3 . 1.395(4)
C8 C9 . 1.384(5)
C8 H8 . 0.9500
C9 C10 . 1.374(6)
C9 H9 . 0.9500
C10 N5 . 1.347(5)
C10 H10 . 0.9500
C11 N8 . 1.334(4)
C11 C12 . 1.385(5)
C11 H11 . 0.9500
C12 C13 . 1.376(5)
C12 O2 . 1.393(4)
C13 C14 . 1.382(5)
C13 H13 . 0.9500
C14 C15 . 1.380(6)
C14 H14 . 0.9500
C15 N8 . 1.339(5)
C15 H15 . 0.9500
C16 N7 . 1.343(5)
C16 C17 . 1.371(5)
C16 H16 . 0.9500
C17 C18 . 1.376(5)
C17 O6 . 1.399(4)
C18 C19 . 1.375(5)
C18 H18 . 0.9500
C19 C20 . 1.380(5)
C19 H19 . 0.9500
C20 N7 . 1.340(5)
C20 H20 . 0.9500
C21 N9 . 1.344(5)
C21 C22 . 1.377(5)
C21 H21 . 0.9500
C22 C23 . 1.376(5)
C22 H22 . 0.9500
C23 C24 . 1.376(5)
C23 H23 . 0.9500
C24 C25 . 1.376(5)
C24 O1 . 1.399(4)
C25 N9 . 1.340(4)
C25 H25 . 0.9500
C26 N6 . 1.338(5)
C26 C27 . 1.374(5)
C26 H26 . 0.9500
C27 C28 . 1.389(5)
C27 H27 . 0.9500
C28 C29 . 1.377(5)
C28 H28 . 0.9500
C29 C30 . 1.379(5)
C29 O5 . 1.392(4)
C30 N6 . 1.332(5)
C30 H30 . 0.9500
C31 N10 . 1.131(5)
C31 C32 . 1.445(6)
C32 H32A . 0.9800
C32 H32B . 0.9800
C32 H32C . 0.9800
F1 P4 . 1.574(4)
F2 P4 . 1.597(4)
F3 P4 . 1.578(3)
F4 P4 . 1.580(3)
F5 P4 . 1.537(4)
F6 P4 . 1.589(4)
F7 P5 . 1.569(3)
F8 P5 . 1.568(3)
F9 P5 . 1.587(3)
F10 P5 . 1.568(3)
F11 P5 . 1.568(3)
F12 P5 . 1.549(3)
N1 P1 . 1.568(3)
N1 P3 . 1.588(3)
N2 P2 . 1.583(3)
N2 P1 . 1.586(3)
N3 P2 . 1.572(3)
N3 P3 . 1.583(3)
N4 Ag1 1_455 2.400(3)
N5 Ag2 2_656 2.270(3)
N7 Ag1 2_666 2.182(3)
N8 Ag2 2_666 2.419(3)
O1 P1 . 1.593(2)
O2 P1 . 1.587(2)
O3 P3 . 1.573(2)
O4 P3 . 1.586(2)
O5 P2 . 1.587(2)
O6 P2 . 1.594(2)

loop_
_geom_torsion_atom_site_label_1
_geom_torsion_atom_site_label_2
_geom_torsion_atom_site_label_3
_geom_torsion_atom_site_label_4
_geom_torsion_site_symmetry_1
_geom_torsion_site_symmetry_4
_geom_torsion
N4 C1 C2 C3 . . 1.4(5)
N4 C1 C2 O4 . . 178.1(3)
C1 C2 C3 C4 . . -0.7(5)
O4 C2 C3 C4 . . -177.5(3)
C2 C3 C4 C5 . . 0.1(5)
C3 C4 C5 N4 . . 0.0(6)
N5 C6 C7 C8 . . -0.9(5)
N5 C6 C7 O3 . . -176.0(3)
C6 C7 C8 C9 . . 2.2(5)
O3 C7 C8 C9 . . 177.3(3)
C7 C8 C9 C10 . . -1.9(6)
C8 C9 C10 N5 . . 0.3(6)
N8 C11 C12 C13 . . 1.2(5)
N8 C11 C12 O2 . . -177.8(3)
C11 C12 C13 C14 . . 0.0(5)
O2 C12 C13 C14 . . 179.0(3)
C12 C13 C14 C15 . . -1.1(6)
C13 C14 C15 N8 . . 1.1(6)
N7 C16 C17 C18 . . 2.1(5)
N7 C16 C17 O6 . . 177.1(3)
C16 C17 C18 C19 . . -2.5(5)
O6 C17 C18 C19 . . -177.6(3)
C17 C18 C19 C20 . . 0.8(5)
C18 C19 C20 N7 . . 1.5(6)
N9 C21 C22 C23 . . 1.3(6)
C21 C22 C23 C24 . . -0.3(6)
C22 C23 C24 C25 . . -0.6(5)
C22 C23 C24 O1 . . -177.8(3)
C23 C24 C25 N9 . . 0.5(5)
O1 C24 C25 N9 . . 177.9(3)
N6 C26 C27 C28 . . -0.1(6)
C26 C27 C28 C29 . . 0.3(5)
C27 C28 C29 C30 . . 0.0(5)
C27 C28 C29 O5 . . -178.9(3)
C28 C29 C30 N6 . . -0.5(5)
O5 C29 C30 N6 . . 178.5(3)
C2 C1 N4 C5 . . -1.3(5)
C2 C1 N4 Ag1 . 1_455 -160.7(3)
C4 C5 N4 C1 . . 0.7(5)
C4 C5 N4 Ag1 . 1_455 159.2(3)
C7 C6 N5 C10 . . -0.7(5)
C7 C6 N5 Ag2 . 2_656 175.6(2)
C9 C10 N5 C6 . . 1.0(5)
C9 C10 N5 Ag2 . 2_656 -175.0(3)
C29 C30 N6 C26 . . 0.7(6)
C29 C30 N6 Ag2 . . -174.8(3)
C27 C26 N6 C30 . . -0.4(6)
C27 C26 N6 Ag2 . . 175.3(3)
N5 Ag2 N6 C30 2_656 . -60.0(4)
N8 Ag2 N6 C30 2_666 . 105.9(3)
N10 Ag2 N6 C30 . . -159.8(3)
N5 Ag2 N6 C26 2_656 . 124.5(3)
N8 Ag2 N6 C26 2_666 . -69.5(3)
N10 Ag2 N6 C26 . . 24.7(3)
C19 C20 N7 C16 . . -2.0(5)
C19 C20 N7 Ag1 . 2_666 168.6(3)
C17 C16 N7 C20 . . 0.2(5)
C17 C16 N7 Ag1 . 2_666 -170.4(2)
C12 C11 N8 C15 . . -1.2(5)
C12 C11 N8 Ag2 . 2_666 169.7(2)
C14 C15 N8 C11 . . 0.0(6)
C14 C15 N8 Ag2 . 2_666 -171.6(3)
C24 C25 N9 C21 . . 0.4(5)
C24 C25 N9 Ag1 . . -168.2(2)
C22 C21 N9 C25 . . -1.3(5)
C22 C21 N9 Ag1 . . 167.4(3)
N7 Ag1 N9 C25 2_666 . -54.1(4)
N4 Ag1 N9 C25 1_655 . 129.6(3)
N7 Ag1 N9 C21 2_666 . 137.5(3)
N4 Ag1 N9 C21 1_655 . -38.8(3)
C32 C31 N10 Ag2 . . -2E1(8)
N6 Ag2 N10 C31 . . -16E1(5)
N5 Ag2 N10 C31 2_656 . 6E1(5)
N8 Ag2 N10 C31 2_666 . -4E1(5)
C25 C24 O1 P1 . . 97.1(3)
C23 C24 O1 P1 . . -85.6(4)
C13 C12 O2 P1 . . 152.4(3)
C11 C12 O2 P1 . . -28.6(4)
C8 C7 O3 P3 . . 108.7(3)
C6 C7 O3 P3 . . -76.1(4)
C1 C2 O4 P3 . . 77.0(3)
C3 C2 O4 P3 . . -106.2(3)
C28 C29 O5 P2 . . -7.9(5)
C30 C29 O5 P2 . . 173.1(2)
C16 C17 O6 P2 . . 76.3(3)
C18 C17 O6 P2 . . -108.6(3)
P3 N1 P1 N2 . . -16.3(3)
P3 N1 P1 O2 . . 110.88(19)
P3 N1 P1 O1 . . -142.40(18)
P2 N2 P1 N1 . . 19.4(2)
P2 N2 P1 O2 . . -106.17(19)
P2 N2 P1 O1 . . 145.34(17)
C12 O2 P1 N1 . . -169.8(3)
C12 O2 P1 N2 . . -39.0(3)
C12 O2 P1 O1 . . 76.3(3)
C24 O1 P1 N1 . . 56.0(3)
C24 O1 P1 N2 . . -74.6(3)
C24 O1 P1 O2 . . 168.8(2)
P3 N3 P2 N2 . . 13.0(3)
P3 N3 P2 O5 . . 141.02(18)
P3 N3 P2 O6 . . -113.09(19)
P1 N2 P2 N3 . . -17.8(2)
P1 N2 P2 O5 . . -146.13(17)
P1 N2 P2 O6 . . 106.26(19)
C29 O5 P2 N3 . . -64.0(3)
C29 O5 P2 N2 . . 68.4(3)
C29 O5 P2 O6 . . -175.6(3)
C17 O6 P2 N3 . . 163.5(2)
C17 O6 P2 N2 . . 33.2(3)
C17 O6 P2 O5 . . -81.9(2)
C7 O3 P3 N3 . . 38.6(3)
C7 O3 P3 O4 . . 154.7(3)
C7 O3 P3 N1 . . -92.1(3)
P2 N3 P3 O3 . . -137.55(18)
P2 N3 P3 O4 . . 117.33(19)
P2 N3 P3 N1 . . -9.4(3)
C2 O4 P3 O3 . . 169.4(2)
C2 O4 P3 N3 . . -75.8(3)
C2 O4 P3 N1 . . 54.5(3)
P1 N1 P3 O3 . . 138.90(18)
P1 N1 P3 N3 . . 11.1(3)
P1 N1 P3 O4 . . -117.02(19)

loop_
_platon_squeeze_void_nr
_platon_squeeze_void_average_x
_platon_squeeze_void_average_y
_platon_squeeze_void_average_z
_platon_squeeze_void_volume
_platon_squeeze_void_count_electrons
_platon_squeeze_void_content
1 0.500 0.500 0.500 107 20 ' '
